data_7116120
loop_
_publ_author_name
'RahulKumar Rajmani Singh'
'Rai-Shung Liu'

_publ_section_title
;
 Gold-catalyzed 1,2-iminonitronation of electron-deficient alkynes with
 nitrosoarenes to afford alpha-imidoyl nitrones
;
_journal_name_full Chem.Commun.
_journal_page_first 15864
_journal_paper_doi 10.1039/C4cc06962E
_journal_volume 50
_journal_year 2014
_chemical_formula_sum 'C32 H27 N3 O5 S'
_chemical_formula_weight 565.63
_chemical_name_systematic
; 
 ? 
;
_space_group_IT_number 2
_symmetry_cell_setting triclinic
_symmetry_space_group_name_Hall '-P 1'
_symmetry_space_group_name_H-M 'P -1'
_atom_sites_solution_hydrogens geom
_atom_sites_solution_primary direct
_atom_sites_solution_secondary difmap
_audit_creation_method SHELXL-97
_cell_angle_alpha 103.814(4)
_cell_angle_beta 92.891(4)
_cell_angle_gamma 95.161(4)
_cell_formula_units_Z 2
_cell_length_a 10.1408(17)
_cell_length_b 10.8111(18)
_cell_length_c 13.136(2)
_cell_measurement_reflns_used 4261
_cell_measurement_temperature 100(2)
_cell_measurement_theta_max 25.9242
_cell_measurement_theta_min 2.4842
_cell_volume 1389.0(4)
_computing_cell_refinement 'SAINT V7.68A (Bruker AXS, 2009)'
_computing_data_collection 'APEX2 (Bruker AXS, 2010)'
_computing_data_reduction 'SAINT V7.68A (Bruker AXS, 2009)'
_computing_molecular_graphics 'SHELXTL (Sheldrick, 2008)'
_computing_publication_material SHELXTL
_computing_structure_refinement 'SHELXL-97 (Sheldrick, 2008)'
_computing_structure_solution 'SHELXS-97 (Sheldrick, 2008)'
_diffrn_ambient_temperature 100(2)
_diffrn_detector_area_resol_mean 8.3333
_diffrn_measured_fraction_theta_full 0.989
_diffrn_measured_fraction_theta_max 0.989
_diffrn_measurement_device_type 'Bruker APEX-II CCD'
_diffrn_measurement_method '\f and \w scans'
_diffrn_radiation_monochromator graphite
_diffrn_radiation_source 'fine-focus sealed tube'
_diffrn_radiation_type MoK\a
_diffrn_radiation_wavelength 0.71073
_diffrn_reflns_av_R_equivalents 0.0530
_diffrn_reflns_av_sigmaI/netI 0.0550
_diffrn_reflns_limit_h_max 12
_diffrn_reflns_limit_h_min -12
_diffrn_reflns_limit_k_max 13
_diffrn_reflns_limit_k_min -13
_diffrn_reflns_limit_l_max 16
_diffrn_reflns_limit_l_min -7
_diffrn_reflns_number 19602
_diffrn_reflns_theta_full 26.53
_diffrn_reflns_theta_max 26.53
_diffrn_reflns_theta_min 1.60
_exptl_absorpt_coefficient_mu 0.164
_exptl_absorpt_correction_T_max 0.9486
_exptl_absorpt_correction_T_min 0.7194
_exptl_absorpt_correction_type multi-scan
_exptl_absorpt_process_details 'SADABS V2008/1 (Bruker AXS)'
_exptl_crystal_colour Colorless
_exptl_crystal_density_diffrn 1.352
_exptl_crystal_density_meas ?
_exptl_crystal_density_method 'not measured'
_exptl_crystal_description Lump
_exptl_crystal_F_000 592
_exptl_crystal_size_max 0.25
_exptl_crystal_size_mid 0.20
_exptl_crystal_size_min 0.20
_refine_diff_density_max 0.663
_refine_diff_density_min -0.712
_refine_diff_density_rms 0.078
_refine_ls_extinction_method none
_refine_ls_goodness_of_fit_ref 1.042
_refine_ls_hydrogen_treatment constr
_refine_ls_matrix_type full
_refine_ls_number_parameters 372
_refine_ls_number_reflns 5725
_refine_ls_number_restraints 0
_refine_ls_restrained_S_all 1.042
_refine_ls_R_factor_all 0.0776
_refine_ls_R_factor_gt 0.0574
_refine_ls_shift/su_max 0.001
_refine_ls_shift/su_mean 0.000
_refine_ls_structure_factor_coef Fsqd
_refine_ls_weighting_details 'calc w=1/[\s^2^(Fo^2^)+(0.0932P)^2^+0.4584P] where P=(Fo^2^+2Fc^2^)/3'
_refine_ls_weighting_scheme calc
_refine_ls_wR_factor_gt 0.1466
_refine_ls_wR_factor_ref 0.1619
_reflns_number_gt 4308
_reflns_number_total 5725
_reflns_threshold_expression >2sigma(I)
_cod_data_source_file c4cc06962e2.cif
_cod_data_source_block mo_130802lt_0m
_cod_depositor_comments
;
The following automatic conversions were performed:

'_exptl_crystal_density_meas' value 'not measured' was changed to '?'
- the value is perceived as not measured.

Automatic conversion script
Id: cif_fix_values 3008 2015-01-20 13:52:24Z robertas 
;
_cod_database_code 7116120

loop_
_symmetry_equiv_pos_as_xyz
'x, y, z'
'-x, -y, -z'

loop_
_atom_site_label
_atom_site_type_symbol
_atom_site_fract_x
_atom_site_fract_y
_atom_site_fract_z
_atom_site_U_iso_or_equiv
_atom_site_adp_type
_atom_site_occupancy
_atom_site_symmetry_multiplicity
_atom_site_calc_flag
_atom_site_refinement_flags
S1 S 0.63246(5) 0.81073(5) 0.86174(4) 0.01989(17) Uani 1 1 d .
O1 O 0.78101(16) 0.98531(15) 0.46830(13) 0.0276(4) Uani 1 1 d .
O2 O 0.60473(19) 0.61994(17) 0.31274(15) 0.0383(5) Uani 1 1 d .
O3 O 0.7165(2) 0.55579(17) 0.43856(15) 0.0413(5) Uani 1 1 d .
O4 O 0.65684(16) 0.92383(15) 0.94440(13) 0.0247(4) Uani 1 1 d .
O5 O 0.51276(15) 0.78625(15) 0.79453(13) 0.0238(4) Uani 1 1 d .
N1 N 0.75386(18) 0.81412(18) 0.78015(15) 0.0214(4) Uani 1 1 d .
N2 N 0.71463(19) 0.87689(18) 0.42735(15) 0.0223(4) Uani 1 1 d .
N3 N 0.9854(2) 0.7565(2) 0.48274(16) 0.0289(5) Uani 1 1 d .
C1 C 0.6991(3) 0.3605(3) 1.0485(2) 0.0367(6) Uani 1 1 d .
H1A H 0.7937 0.3570 1.0654 0.055 Uiso 1 1 calc R
H1B H 0.6626 0.2807 0.9985 0.055 Uiso 1 1 calc R
H1C H 0.6521 0.3714 1.1128 0.055 Uiso 1 1 calc R
C2 C 0.6823(2) 0.4718(2) 1.0003(2) 0.0271(5) Uani 1 1 d .
C3 C 0.6344(2) 0.4534(2) 0.8958(2) 0.0290(6) Uani 1 1 d .
H3A H 0.6112 0.3688 0.8540 0.035 Uiso 1 1 calc R
C4 C 0.6200(2) 0.5567(2) 0.85185(19) 0.0243(5) Uani 1 1 d .
H4 H 0.5866 0.5437 0.7808 0.029 Uiso 1 1 calc R
C5 C 0.6554(2) 0.6788(2) 0.91382(17) 0.0207(5) Uani 1 1 d .
C6 C 0.7338(2) 0.7935(2) 0.67213(17) 0.0211(5) Uani 1 1 d .
H6 H 0.6496 0.7784 0.6338 0.025 Uiso 1 1 calc R
C7 C 0.8534(2) 0.7981(2) 0.62882(18) 0.0212(5) Uani 1 1 d .
C8 C 0.8713(2) 0.7763(2) 0.51751(18) 0.0228(5) Uani 1 1 d .
C9 C 0.7497(2) 0.7694(2) 0.44521(18) 0.0222(5) Uani 1 1 d .
C10 C 0.5982(2) 0.8826(2) 0.35878(18) 0.0219(5) Uani 1 1 d .
C11 C 0.4732(2) 0.8715(2) 0.3949(2) 0.0282(5) Uani 1 1 d .
H11 H 0.4619 0.8590 0.4632 0.034 Uiso 1 1 calc R
C12 C 0.3644(2) 0.8790(2) 0.3290(2) 0.0302(6) Uani 1 1 d .
H12 H 0.2773 0.8705 0.3517 0.036 Uiso 1 1 calc R
C13 C 0.3825(2) 0.8988(2) 0.2303(2) 0.0272(5) Uani 1 1 d .
H13 H 0.3078 0.9036 0.1853 0.033 Uiso 1 1 calc R
C14 C 0.7028(2) 0.7002(2) 1.01809(19) 0.0257(5) Uani 1 1 d .
H14 H 0.7263 0.7850 1.0596 0.031 Uiso 1 1 calc R
C15 C 0.7153(2) 0.5962(3) 1.0608(2) 0.0287(6) Uani 1 1 d .
H15 H 0.7468 0.6100 1.1324 0.034 Uiso 1 1 calc R
C16 C 0.8916(2) 0.8323(2) 0.80789(18) 0.0199(5) Uani 1 1 d .
C17 C 0.9559(2) 0.8233(2) 0.71489(18) 0.0208(5) Uani 1 1 d .
C18 C 1.0949(2) 0.8396(2) 0.71966(19) 0.0244(5) Uani 1 1 d .
H18 H 1.1406 0.8349 0.6577 0.029 Uiso 1 1 calc R
C19 C 1.1638(2) 0.8628(2) 0.8172(2) 0.0264(5) Uani 1 1 d .
H19 H 1.2581 0.8735 0.8219 0.032 Uiso 1 1 calc R
C20 C 1.0974(2) 0.8710(2) 0.90868(19) 0.0251(5) Uani 1 1 d .
H20 H 1.1478 0.8868 0.9743 0.030 Uiso 1 1 calc R
C21 C 0.9596(2) 0.8566(2) 0.90624(18) 0.0218(5) Uani 1 1 d .
H21 H 0.9143 0.8629 0.9686 0.026 Uiso 1 1 calc R
C22 C 0.6191(2) 0.9039(2) 0.26184(19) 0.0249(5) Uani 1 1 d .
H22 H 0.7065 0.9130 0.2398 0.030 Uiso 1 1 calc R
C23 C 0.5096(2) 0.9118(2) 0.1965(2) 0.0270(5) Uani 1 1 d .
H23 H 0.5216 0.9261 0.1288 0.032 Uiso 1 1 calc R
C24 C 0.6613(4) 0.4246(3) 0.3895(3) 0.0583(10) Uani 1 1 d .
H24A H 0.5651 0.4220 0.3709 0.070 Uiso 1 1 calc R
H24B H 0.7052 0.3918 0.3243 0.070 Uiso 1 1 calc R
C25 C 0.6827(4) 0.3458(3) 0.4627(3) 0.0519(8) Uani 1 1 d .
H25A H 0.7778 0.3517 0.4831 0.078 Uiso 1 1 calc R
H25B H 0.6499 0.2565 0.4292 0.078 Uiso 1 1 calc R
H25C H 0.6348 0.3758 0.5254 0.078 Uiso 1 1 calc R
C26 C 0.9997(2) 0.7361(3) 0.3730(2) 0.0316(6) Uani 1 1 d .
C27 C 0.9942(2) 0.8354(3) 0.3229(2) 0.0320(6) Uani 1 1 d .
H27 H 0.9766 0.9178 0.3612 0.038 Uiso 1 1 calc R
C28 C 1.0145(2) 0.8137(3) 0.2164(2) 0.0375(7) Uani 1 1 d .
H28 H 1.0101 0.8814 0.1821 0.045 Uiso 1 1 calc R
C29 C 1.0408(3) 0.6954(3) 0.1605(2) 0.0429(7) Uani 1 1 d .
H29 H 1.0546 0.6811 0.0878 0.051 Uiso 1 1 calc R
C30 C 1.0472(3) 0.5968(3) 0.2108(2) 0.0456(8) Uani 1 1 d .
H30 H 1.0650 0.5147 0.1720 0.055 Uiso 1 1 calc R
C31 C 1.0279(3) 0.6165(3) 0.3172(2) 0.0396(7) Uani 1 1 d .
H31 H 1.0339 0.5489 0.3514 0.048 Uiso 1 1 calc R
C32 C 0.6808(2) 0.6433(2) 0.38943(18) 0.0255(5) Uani 1 1 d .

loop_
_atom_site_aniso_label
_atom_site_aniso_U_11
_atom_site_aniso_U_22
_atom_site_aniso_U_33
_atom_site_aniso_U_23
_atom_site_aniso_U_13
_atom_site_aniso_U_12
S1 0.0135(3) 0.0249(3) 0.0215(3) 0.0063(2) -0.0007(2) 0.0021(2)
O1 0.0229(9) 0.0254(9) 0.0316(9) 0.0049(7) -0.0022(7) -0.0049(7)
O2 0.0405(11) 0.0317(10) 0.0376(11) 0.0047(8) -0.0162(9) -0.0026(8)
O3 0.0597(14) 0.0278(10) 0.0343(11) 0.0100(8) -0.0168(9) -0.0030(9)
O4 0.0210(9) 0.0267(9) 0.0261(9) 0.0053(7) 0.0001(7) 0.0044(7)
O5 0.0114(8) 0.0317(9) 0.0289(9) 0.0104(7) -0.0040(6) 0.0012(6)
N1 0.0144(10) 0.0277(10) 0.0222(10) 0.0074(8) -0.0021(7) 0.0014(8)
N2 0.0178(10) 0.0272(11) 0.0216(10) 0.0065(8) 0.0014(7) -0.0007(8)
N3 0.0198(11) 0.0399(12) 0.0265(11) 0.0070(9) 0.0014(8) 0.0031(9)
C1 0.0279(14) 0.0438(16) 0.0471(17) 0.0249(13) 0.0076(12) 0.0093(12)
C2 0.0134(11) 0.0376(14) 0.0363(14) 0.0180(11) 0.0075(9) 0.0066(10)
C3 0.0221(13) 0.0285(13) 0.0363(14) 0.0071(11) 0.0025(10) 0.0038(10)
C4 0.0183(12) 0.0276(13) 0.0270(12) 0.0070(10) -0.0014(9) 0.0029(9)
C5 0.0128(11) 0.0286(13) 0.0220(11) 0.0087(9) 0.0019(8) 0.0026(9)
C6 0.0170(11) 0.0259(12) 0.0199(11) 0.0061(9) -0.0012(8) 0.0007(9)
C7 0.0164(11) 0.0241(12) 0.0234(12) 0.0074(9) -0.0027(9) 0.0016(9)
C8 0.0187(12) 0.0244(12) 0.0244(12) 0.0059(9) -0.0024(9) 0.0002(9)
C9 0.0185(12) 0.0292(13) 0.0194(11) 0.0077(9) 0.0016(9) 0.0001(9)
C10 0.0163(11) 0.0222(12) 0.0264(12) 0.0059(9) -0.0025(9) 0.0003(9)
C11 0.0205(12) 0.0367(14) 0.0282(13) 0.0101(11) 0.0049(10) -0.0004(10)
C12 0.0140(12) 0.0339(14) 0.0405(15) 0.0053(11) 0.0013(10) 0.0011(10)
C13 0.0195(12) 0.0256(13) 0.0368(14) 0.0086(10) -0.0031(10) 0.0044(10)
C14 0.0198(12) 0.0336(14) 0.0239(12) 0.0085(10) 0.0007(9) 0.0008(10)
C15 0.0195(12) 0.0443(16) 0.0266(13) 0.0168(11) 0.0018(9) 0.0041(11)
C16 0.0130(11) 0.0215(11) 0.0256(12) 0.0077(9) -0.0028(8) 0.0015(9)
C17 0.0170(11) 0.0206(12) 0.0242(12) 0.0059(9) -0.0039(9) 0.0012(9)
C18 0.0178(12) 0.0292(13) 0.0276(12) 0.0093(10) 0.0007(9) 0.0038(9)
C19 0.0143(12) 0.0319(13) 0.0343(14) 0.0117(11) -0.0031(9) 0.0025(10)
C20 0.0189(12) 0.0276(13) 0.0279(12) 0.0066(10) -0.0077(9) 0.0023(9)
C21 0.0183(12) 0.0247(12) 0.0224(11) 0.0067(9) -0.0027(9) 0.0019(9)
C22 0.0198(12) 0.0270(13) 0.0291(13) 0.0084(10) 0.0038(9) 0.0037(9)
C23 0.0275(13) 0.0269(13) 0.0282(13) 0.0092(10) -0.0008(10) 0.0056(10)
C24 0.088(3) 0.0291(16) 0.052(2) 0.0090(14) -0.0255(18) -0.0088(16)
C25 0.068(2) 0.0361(17) 0.053(2) 0.0128(15) 0.0160(17) 0.0022(15)
C26 0.0119(12) 0.0521(17) 0.0284(13) 0.0062(12) 0.0006(9) 0.0010(11)
C27 0.0152(12) 0.0521(17) 0.0291(13) 0.0116(12) -0.0002(10) 0.0025(11)
C28 0.0150(12) 0.067(2) 0.0317(14) 0.0159(14) 0.0005(10) -0.0011(12)
C29 0.0215(14) 0.079(2) 0.0269(14) 0.0106(15) 0.0025(10) 0.0019(14)
C30 0.0298(16) 0.063(2) 0.0370(16) -0.0041(14) 0.0041(12) 0.0101(14)
C31 0.0293(15) 0.0543(18) 0.0354(15) 0.0095(13) 0.0029(11) 0.0095(13)
C32 0.0243(13) 0.0289(13) 0.0238(12) 0.0092(10) -0.0005(9) -0.0005(10)

loop_
_atom_type_symbol
_atom_type_description
_atom_type_scat_dispersion_real
_atom_type_scat_dispersion_imag
_atom_type_scat_source
C C 0.0033 0.0016 'International Tables Vol C Tables 4.2.6.8 and 6.1.1.4'
H H 0.0000 0.0000 'International Tables Vol C Tables 4.2.6.8 and 6.1.1.4'
N N 0.0061 0.0033 'International Tables Vol C Tables 4.2.6.8 and 6.1.1.4'
O O 0.0106 0.0060 'International Tables Vol C Tables 4.2.6.8 and 6.1.1.4'
S S 0.1246 0.1234 'International Tables Vol C Tables 4.2.6.8 and 6.1.1.4'

loop_
_geom_angle_atom_site_label_1
_geom_angle_atom_site_label_2
_geom_angle_atom_site_label_3
_geom_angle
O4 S1 O5 120.74(10)
O4 S1 N1 107.13(10)
O5 S1 N1 104.38(10)
O4 S1 C5 108.48(11)
O5 S1 C5 110.20(10)
N1 S1 C5 104.65(10)
C32 O3 C24 115.2(2)
C6 N1 C16 108.62(18)
C6 N1 S1 124.69(16)
C16 N1 S1 126.64(15)
O1 N2 C9 122.3(2)
O1 N2 C10 114.60(18)
C9 N2 C10 123.13(19)
C8 N3 C26 119.2(2)
C2 C1 H1A 109.5
C2 C1 H1B 109.5
H1A C1 H1B 109.5
C2 C1 H1C 109.5
H1A C1 H1C 109.5
H1B C1 H1C 109.5
C15 C2 C3 118.9(2)
C15 C2 C1 119.6(2)
C3 C2 C1 121.5(2)
C4 C3 C2 121.1(2)
C4 C3 H3A 119.4
C2 C3 H3A 119.4
C5 C4 C3 118.5(2)
C5 C4 H4 120.8
C3 C4 H4 120.8
C4 C5 C14 121.8(2)
C4 C5 S1 119.32(17)
C14 C5 S1 118.83(19)
C7 C6 N1 109.9(2)
C7 C6 H6 125.1
N1 C6 H6 125.1
C6 C7 C8 125.4(2)
C6 C7 C17 107.0(2)
C8 C7 C17 127.6(2)
N3 C8 C7 120.7(2)
N3 C8 C9 122.0(2)
C7 C8 C9 117.2(2)
N2 C9 C32 122.0(2)
N2 C9 C8 118.0(2)
C32 C9 C8 119.7(2)
C22 C10 C11 122.7(2)
C22 C10 N2 117.8(2)
C11 C10 N2 119.5(2)
C10 C11 C12 118.4(2)
C10 C11 H11 120.8
C12 C11 H11 120.8
C13 C12 C11 120.1(2)
C13 C12 H12 119.9
C11 C12 H12 119.9
C12 C13 C23 120.3(2)
C12 C13 H13 119.8
C23 C13 H13 119.8
C15 C14 C5 119.0(2)
C15 C14 H14 120.5
C5 C14 H14 120.5
C14 C15 C2 120.8(2)
C14 C15 H15 119.6
C2 C15 H15 119.6
C21 C16 C17 122.9(2)
C21 C16 N1 129.8(2)
C17 C16 N1 107.29(19)
C16 C17 C18 119.4(2)
C16 C17 C7 107.25(19)
C18 C17 C7 133.3(2)
C19 C18 C17 118.2(2)
C19 C18 H18 120.9
C17 C18 H18 120.9
C18 C19 C20 121.3(2)
C18 C19 H19 119.3
C20 C19 H19 119.3
C21 C20 C19 121.7(2)
C21 C20 H20 119.2
C19 C20 H20 119.2
C16 C21 C20 116.5(2)
C16 C21 H21 121.8
C20 C21 H21 121.8
C10 C22 C23 118.5(2)
C10 C22 H22 120.7
C23 C22 H22 120.7
C13 C23 C22 119.9(2)
C13 C23 H23 120.0
C22 C23 H23 120.0
C25 C24 O3 108.8(3)
C25 C24 H24A 109.9
O3 C24 H24A 109.9
C25 C24 H24B 109.9
O3 C24 H24B 109.9
H24A C24 H24B 108.3
C24 C25 H25A 109.5
C24 C25 H25B 109.5
H25A C25 H25B 109.5
C24 C25 H25C 109.5
H25A C25 H25C 109.5
H25B C25 H25C 109.5
C31 C26 C27 119.9(2)
C31 C26 N3 118.8(2)
C27 C26 N3 121.2(2)
C26 C27 C28 119.8(3)
C26 C27 H27 120.1
C28 C27 H27 120.1
C29 C28 C27 120.5(3)
C29 C28 H28 119.7
C27 C28 H28 119.7
C28 C29 C30 119.6(3)
C28 C29 H29 120.2
C30 C29 H29 120.2
C29 C30 C31 120.8(3)
C29 C30 H30 119.6
C31 C30 H30 119.6
C26 C31 C30 119.3(3)
C26 C31 H31 120.3
C30 C31 H31 120.3
O2 C32 O3 124.0(2)
O2 C32 C9 127.3(2)
O3 C32 C9 108.7(2)

loop_
_geom_bond_atom_site_label_1
_geom_bond_atom_site_label_2
_geom_bond_distance
S1 O4 1.4213(17)
S1 O5 1.4301(16)
S1 N1 1.676(2)
S1 C5 1.751(2)
O1 N2 1.279(2)
O2 C32 1.200(3)
O3 C32 1.331(3)
O3 C24 1.457(3)
N1 C6 1.384(3)
N1 C16 1.410(3)
N2 C9 1.315(3)
N2 C10 1.463(3)
N3 C8 1.282(3)
N3 C26 1.422(3)
C1 C2 1.506(3)
C1 H1A 0.9800
C1 H1B 0.9800
C1 H1C 0.9800
C2 C15 1.391(4)
C2 C3 1.394(4)
C3 C4 1.390(3)
C3 H3A 0.9500
C4 C5 1.380(3)
C4 H4 0.9500
C5 C14 1.387(3)
C6 C7 1.367(3)
C6 H6 0.9500
C7 C8 1.448(3)
C7 C17 1.455(3)
C8 C9 1.504(3)
C9 C32 1.478(3)
C10 C22 1.370(3)
C10 C11 1.381(3)
C11 C12 1.388(3)
C11 H11 0.9500
C12 C13 1.382(4)
C12 H12 0.9500
C13 C23 1.390(4)
C13 H13 0.9500
C14 C15 1.384(3)
C14 H14 0.9500
C15 H15 0.9500
C16 C21 1.389(3)
C16 C17 1.400(3)
C17 C18 1.401(3)
C18 C19 1.384(3)
C18 H18 0.9500
C19 C20 1.395(3)
C19 H19 0.9500
C20 C21 1.391(3)
C20 H20 0.9500
C21 H21 0.9500
C22 C23 1.390(3)
C22 H22 0.9500
C23 H23 0.9500
C24 C25 1.450(4)
C24 H24A 0.9900
C24 H24B 0.9900
C25 H25A 0.9800
C25 H25B 0.9800
C25 H25C 0.9800
C26 C31 1.388(4)
C26 C27 1.391(4)
C27 C28 1.391(4)
C27 H27 0.9500
C28 C29 1.371(4)
C28 H28 0.9500
C29 C30 1.386(4)
C29 H29 0.9500
C30 C31 1.389(4)
C30 H30 0.9500
C31 H31 0.9500
